data_1504752
loop_
_publ_author_name
'Corbu, Andrei'
'Perez, Manuel'
'Aquino, Maurizio'
'Retailleau, Pascal'
'Arseniyadis, Simeon'

_publ_section_title
;
 Total synthesis and structural confirmation of ent-galbanic acid and
 marneral.
;
_journal_issue 13
_journal_name_full 'Organic letters'
_journal_page_first 2853
_journal_page_last 2856
_journal_paper_doi 10.1021/ol8010216
_journal_volume 10
_journal_year 2008
_chemical_absolute_configuration syn
_chemical_formula_moiety 'C12 H22 O2'
_chemical_formula_sum 'C12 H22 O2'
_chemical_formula_weight 198.30
_chemical_name_systematic
; 
 ? 
;
_space_group_IT_number 19
_symmetry_cell_setting orthorhombic
_symmetry_space_group_name_Hall 'P 2ac 2ab'
_symmetry_space_group_name_H-M 'P 21 21 21'
_atom_sites_solution_hydrogens geom
_atom_sites_solution_primary direct
_atom_sites_solution_secondary difmap
_audit_creation_method SHELXL-97
_cell_angle_alpha 90.00
_cell_angle_beta 90.00
_cell_angle_gamma 90.00
_cell_formula_units_Z 16
_cell_length_a 12.400(2)
_cell_length_b 18.888(3)
_cell_length_c 21.458(3)
_cell_measurement_reflns_used 44189
_cell_measurement_temperature 293(2)
_cell_measurement_theta_max 20.82
_cell_measurement_theta_min 0.41
_cell_volume 5025.7(13)
_computing_cell_refinement 'DENZO (Otwinowski & Minor, 1997) COLLECT (Hooft, 1998)'
_computing_data_collection 'DENZO (Otwinowski & Minor, 1997) COLLECT (Hooft, 1998)'
_computing_data_reduction 'HKL package (Otwinowski & Minor, 1997)'
_computing_molecular_graphics 'PLATON (Spek, 1980-2004)'
_computing_publication_material 'SHELXL-97 (Sheldrick, 1997)'
_computing_structure_refinement 'SHELXL-97 (Sheldrick, 1997)'
_computing_structure_solution 'SHELXS-97 (Sheldrick, 1990)'
_diffrn_ambient_temperature 293(2)
_diffrn_measured_fraction_theta_full 0.999
_diffrn_measured_fraction_theta_max 0.999
_diffrn_measurement_device_type 'Nonius kappa-CCD diffractometer'
_diffrn_measurement_method 'phi and omega scans'
_diffrn_radiation_monochromator graphite
_diffrn_radiation_source 'fine-focus sealed tube'
_diffrn_radiation_type MoK\a
_diffrn_radiation_wavelength 0.71070
_diffrn_reflns_av_R_equivalents 0.0288
_diffrn_reflns_av_sigmaI/netI 0.0409
_diffrn_reflns_limit_h_max 12
_diffrn_reflns_limit_h_min -12
_diffrn_reflns_limit_k_max 18
_diffrn_reflns_limit_k_min -18
_diffrn_reflns_limit_l_max 21
_diffrn_reflns_limit_l_min -21
_diffrn_reflns_number 26135
_diffrn_reflns_theta_full 20.81
_diffrn_reflns_theta_max 20.81
_diffrn_reflns_theta_min 1.44
_exptl_absorpt_coefficient_mu 0.069
_exptl_absorpt_correction_type none
_exptl_crystal_colour colourless
_exptl_crystal_density_diffrn 1.048
_exptl_crystal_density_method 'not measured'
_exptl_crystal_description prism
_exptl_crystal_F_000 1760
_exptl_crystal_size_max 0.45
_exptl_crystal_size_mid 0.22
_exptl_crystal_size_min 0.17
_refine_diff_density_max 0.166
_refine_diff_density_min -0.155
_refine_diff_density_rms 0.040
_refine_ls_extinction_coef 0.0076(11)
_refine_ls_extinction_expression Fc^*^=kFc[1+0.001xFc^2^\l^3^/sin(2\q)]^-1/4^
_refine_ls_extinction_method SHELXL
_refine_ls_goodness_of_fit_ref 1.111
_refine_ls_hydrogen_treatment constr
_refine_ls_matrix_type full
_refine_ls_number_parameters 523
_refine_ls_number_reflns 2968
_refine_ls_number_restraints 0
_refine_ls_restrained_S_all 1.111
_refine_ls_R_factor_all 0.0688
_refine_ls_R_factor_gt 0.0442
_refine_ls_shift/su_max 0.001
_refine_ls_shift/su_mean 0.000
_refine_ls_structure_factor_coef Fsqd
_refine_ls_weighting_details 'calc w=1/[\s^2^(Fo^2^)+(0.0699P)^2^+0.3692P] where P=(Fo^2^+2Fc^2^)/3'
_refine_ls_weighting_scheme calc
_refine_ls_wR_factor_gt 0.1078
_refine_ls_wR_factor_ref 0.1238
_reflns_number_gt 2270
_reflns_number_total 2968
_reflns_threshold_expression >2sigma(I)
_cod_data_source_file ol8010216-file001.cif
_cod_data_source_block jfa375b
_cod_original_sg_symbol_H-M P212121
_cod_database_code 1504752

loop_
_symmetry_equiv_pos_as_xyz
'x, y, z'
'-x+1/2, -y, z+1/2'
'x+1/2, -y+1/2, -z'
'-x, y+1/2, -z+1/2'

loop_
_atom_site_label
_atom_site_type_symbol
_atom_site_fract_x
_atom_site_fract_y
_atom_site_fract_z
_atom_site_U_iso_or_equiv
_atom_site_adp_type
_atom_site_occupancy
_atom_site_symmetry_multiplicity
_atom_site_calc_flag
_atom_site_refinement_flags
O1A O 0.1629(3) 0.41645(18) 0.78386(15) 0.0655(10) Uani 1 1 d .
H1A H 0.2259 0.4284 0.7789 0.079 Uiso 1 1 calc R
O2A O 0.1840(4) 0.4987(2) 0.6475(2) 0.0894(13) Uani 1 1 d .
H2A H 0.2299 0.4749 0.6653 0.22(6) Uiso 1 1 calc R
C1A C 0.0839(4) 0.3072(3) 0.7508(2) 0.0541(14) Uani 1 1 d .
C2A C -0.0244(4) 0.3111(3) 0.7824(3) 0.0696(16) Uani 1 1 d .
H2A1 H -0.0167 0.3350 0.8221 0.083 Uiso 1 1 calc R
H2A2 H -0.0502 0.2635 0.7904 0.083 Uiso 1 1 calc R
C3A C -0.1069(5) 0.3505(3) 0.7425(3) 0.0812(19) Uani 1 1 d .
H3A1 H -0.1744 0.3538 0.7651 0.097 Uiso 1 1 calc R
H3A2 H -0.1201 0.3239 0.7046 0.097 Uiso 1 1 calc R
C4A C -0.0680(4) 0.4248(3) 0.7257(3) 0.0649(15) Uani 1 1 d .
H4A H -0.1195 0.4437 0.6953 0.078 Uiso 1 1 calc R
C5A C 0.0435(4) 0.4220(3) 0.6924(2) 0.0515(13) Uani 1 1 d .
C6A C 0.1260(4) 0.3785(2) 0.7293(2) 0.0489(13) Uani 1 1 d .
H6A H 0.1884 0.3701 0.7023 0.059 Uiso 1 1 calc R
C7A C 0.1405(5) 0.2485(3) 0.7441(3) 0.0713(16) Uani 1 1 d .
C8A C 0.2532(6) 0.2467(3) 0.7160(4) 0.112(3) Uani 1 1 d .
H8A1 H 0.2769 0.2941 0.7076 0.167 Uiso 1 1 calc R
H8A2 H 0.2519 0.2201 0.6779 0.167 Uiso 1 1 calc R
H8A3 H 0.3020 0.2246 0.7449 0.167 Uiso 1 1 calc R
C9A C 0.1024(6) 0.1756(3) 0.7667(3) 0.102(2) Uani 1 1 d .
H9A1 H 0.1398 0.1634 0.8043 0.154 Uiso 1 1 calc R
H9A2 H 0.1173 0.1408 0.7352 0.154 Uiso 1 1 calc R
H9A3 H 0.0262 0.1771 0.7746 0.154 Uiso 1 1 calc R
C10A C -0.0732(5) 0.4733(3) 0.7824(3) 0.086(2) Uani 1 1 d .
H10A H -0.1432 0.4699 0.8013 0.129 Uiso 1 1 calc R
H10B H -0.0604 0.5213 0.7697 0.129 Uiso 1 1 calc R
H10C H -0.0193 0.4593 0.8121 0.129 Uiso 1 1 calc R
C11A C 0.0861(4) 0.4969(3) 0.6824(3) 0.0683(16) Uani 1 1 d .
H11A H 0.0318 0.5245 0.6607 0.082 Uiso 1 1 calc R
H11B H 0.0982 0.5189 0.7226 0.082 Uiso 1 1 calc R
C12A C 0.0304(6) 0.3852(3) 0.6281(3) 0.091(2) Uani 1 1 d .
H12A H -0.0304 0.4051 0.6066 0.137 Uiso 1 1 calc R
H12B H 0.0190 0.3354 0.6342 0.137 Uiso 1 1 calc R
H12C H 0.0944 0.3924 0.6038 0.137 Uiso 1 1 calc R
O1B O 0.3546(3) 0.48820(18) 0.79664(16) 0.0646(10) Uani 1 1 d .
H1B H 0.3542 0.5075 0.8309 0.097 Uiso 1 1 calc R
O2B O 0.3719(3) 0.42431(18) 0.65570(16) 0.0740(11) Uani 1 1 d .
H1 H 0.3943 0.4286 0.6199 0.089 Uiso 1 1 calc R
C1B C 0.4396(4) 0.6019(3) 0.7838(2) 0.0547(14) Uani 1 1 d .
C2B C 0.5332(5) 0.5907(3) 0.8273(3) 0.0712(17) Uani 1 1 d .
H2B1 H 0.5110 0.5604 0.8615 0.085 Uiso 1 1 calc R
H2B2 H 0.5556 0.6358 0.8446 0.085 Uiso 1 1 calc R
C3B C 0.6280(4) 0.5567(3) 0.7928(3) 0.0795(18) Uani 1 1 d .
H3B1 H 0.6529 0.5888 0.7606 0.095 Uiso 1 1 calc R
H3B2 H 0.6869 0.5494 0.8219 0.095 Uiso 1 1 calc R
C4B C 0.5984(4) 0.4863(3) 0.7633(3) 0.0711(17) Uani 1 1 d .
H4B H 0.6592 0.4729 0.7365 0.085 Uiso 1 1 calc R
C5B C 0.4992(4) 0.4953(3) 0.7197(2) 0.0538(14) Uani 1 1 d .
C6B C 0.4058(4) 0.5343(2) 0.7517(2) 0.0522(13) Uani 1 1 d .
H6B H 0.3523 0.5463 0.7198 0.063 Uiso 1 1 calc R
C7B C 0.3873(5) 0.6629(3) 0.7753(3) 0.0664(16) Uani 1 1 d .
C8B C 0.2899(6) 0.6709(3) 0.7347(3) 0.099(2) Uani 1 1 d .
H8B1 H 0.2708 0.6257 0.7175 0.149 Uiso 1 1 calc R
H8B2 H 0.3055 0.7035 0.7016 0.149 Uiso 1 1 calc R
H8B3 H 0.2309 0.6887 0.7591 0.149 Uiso 1 1 calc R
C9B C 0.4194(6) 0.7314(3) 0.8067(3) 0.100(2) Uani 1 1 d .
H9B1 H 0.4786 0.7229 0.8345 0.151 Uiso 1 1 calc R
H9B2 H 0.3592 0.7497 0.8298 0.151 Uiso 1 1 calc R
H9B3 H 0.4407 0.7653 0.7756 0.151 Uiso 1 1 calc R
C10B C 0.5880(5) 0.4274(3) 0.8135(3) 0.0838(19) Uani 1 1 d .
H10D H 0.6492 0.4291 0.8408 0.126 Uiso 1 1 calc R
H10E H 0.5850 0.3820 0.7935 0.126 Uiso 1 1 calc R
H10F H 0.5233 0.4347 0.8371 0.126 Uiso 1 1 calc R
C11B C 0.4614(4) 0.4222(3) 0.6981(2) 0.0592(14) Uani 1 1 d .
H11C H 0.5212 0.3983 0.6780 0.071 Uiso 1 1 calc R
H11D H 0.4411 0.3946 0.7343 0.071 Uiso 1 1 calc R
C12B C 0.5313(5) 0.5389(3) 0.6625(3) 0.0837(18) Uani 1 1 d .
H12D H 0.5522 0.5856 0.6753 0.125 Uiso 1 1 calc R
H12E H 0.4712 0.5420 0.6344 0.125 Uiso 1 1 calc R
H12F H 0.5908 0.5164 0.6417 0.125 Uiso 1 1 calc R
O1C O 1.1310(3) 0.55295(19) 1.03179(17) 0.0718(11) Uani 1 1 d .
H1C H 1.1671 0.5192 1.0198 0.086 Uiso 1 1 calc R
O2C O 1.2422(4) 0.5417(2) 0.8923(2) 0.1039(16) Uani 1 1 d .
H2C H 1.1806 0.5261 0.8913 0.125 Uiso 1 1 calc R
C1C C 0.9636(5) 0.6077(3) 1.0065(2) 0.0614(15) Uani 1 1 d .
C2C C 0.9758(5) 0.6784(3) 1.0391(3) 0.0698(16) Uani 1 1 d .
H2C1 H 1.0182 0.6721 1.0767 0.084 Uiso 1 1 calc R
H2C2 H 0.9052 0.6956 1.0512 0.084 Uiso 1 1 calc R
C3C C 1.0303(5) 0.7331(3) 0.9975(3) 0.0750(17) Uani 1 1 d .
H3C1 H 1.0386 0.7772 1.0202 0.090 Uiso 1 1 calc R
H3C2 H 0.9854 0.7423 0.9614 0.090 Uiso 1 1 calc R
C4C C 1.1421(5) 0.7067(3) 0.9759(2) 0.0633(16) Uani 1 1 d .
H4C H 1.1680 0.7406 0.9448 0.076 Uiso 1 1 calc R
C5C C 1.1314(4) 0.6339(3) 0.9421(2) 0.0544(14) Uani 1 1 d .
C6C C 1.0669(4) 0.5796(3) 0.9806(2) 0.0537(14) Uani 1 1 d .
H6C H 1.0495 0.5397 0.9533 0.064 Uiso 1 1 calc R
C7C C 0.8720(5) 0.5703(3) 1.0047(3) 0.0840(19) Uani 1 1 d .
C8C C 0.8619(6) 0.4994(4) 0.9736(4) 0.117(3) Uani 1 1 d .
H8C1 H 0.9324 0.4817 0.9638 0.176 Uiso 1 1 calc R
H8C2 H 0.8207 0.5043 0.9360 0.176 Uiso 1 1 calc R
H8C3 H 0.8262 0.4670 1.0012 0.176 Uiso 1 1 calc R
C9C C 0.7670(5) 0.5947(4) 1.0351(4) 0.134(3) Uani 1 1 d .
H9C1 H 0.7437 0.5599 1.0648 0.201 Uiso 1 1 calc R
H9C2 H 0.7126 0.6004 1.0036 0.201 Uiso 1 1 calc R
H9C3 H 0.7786 0.6391 1.0558 0.201 Uiso 1 1 calc R
C10C C 1.2224(5) 0.7085(3) 1.0297(3) 0.0850(19) Uani 1 1 d .
H10G H 1.1999 0.6760 1.0615 0.128 Uiso 1 1 calc R
H10H H 1.2254 0.7555 1.0467 0.128 Uiso 1 1 calc R
H10I H 1.2926 0.6953 1.0148 0.128 Uiso 1 1 calc R
C11C C 1.2440(5) 0.6056(3) 0.9278(3) 0.0736(17) Uani 1 1 d .
H11E H 1.2839 0.6413 0.9049 0.088 Uiso 1 1 calc R
H11F H 1.2817 0.5970 0.9666 0.088 Uiso 1 1 calc R
C12C C 1.0682(6) 0.6452(3) 0.8809(3) 0.092(2) Uani 1 1 d .
H12G H 1.0758 0.6042 0.8548 0.139 Uiso 1 1 calc R
H12H H 1.0961 0.6859 0.8595 0.139 Uiso 1 1 calc R
H12I H 0.9933 0.6525 0.8902 0.139 Uiso 1 1 calc R
O1D O 0.7307(3) 0.07530(19) 0.94873(16) 0.0711(11) Uani 1 1 d .
H1D H 0.7661 0.0557 0.9214 0.085 Uiso 1 1 calc R
O2D O 0.6318(3) 0.08328(19) 1.09069(16) 0.0776(11) Uani 1 1 d .
H2D H 0.6433 0.0955 1.1267 0.093 Uiso 1 1 calc R
C1D C 0.9088(5) 0.1226(3) 0.9662(3) 0.0594(14) Uani 1 1 d .
C2D C 0.8995(5) 0.1867(3) 0.9251(3) 0.0726(16) Uani 1 1 d .
H2D1 H 0.8525 0.1762 0.8902 0.087 Uiso 1 1 calc R
H2D2 H 0.9700 0.1988 0.9087 0.087 Uiso 1 1 calc R
C3D C 0.8548(6) 0.2487(3) 0.9610(3) 0.0892(19) Uani 1 1 d .
H3D1 H 0.8478 0.2890 0.9332 0.107 Uiso 1 1 calc R
H3D2 H 0.9051 0.2616 0.9937 0.107 Uiso 1 1 calc R
C4D C 0.7461(5) 0.2326(3) 0.9898(3) 0.0785(18) Uani 1 1 d .
H4D H 0.7304 0.2719 1.0182 0.094 Uiso 1 1 calc R
C5D C 0.7502(5) 0.1648(3) 1.0307(2) 0.0597(15) Uani 1 1 d .
C6D C 0.8029(4) 0.1031(3) 0.9961(2) 0.0578(15) Uani 1 1 d .
H6D H 0.8167 0.0654 1.0263 0.069 Uiso 1 1 calc R
C7D C 0.9976(5) 0.0838(3) 0.9743(3) 0.0634(15) Uani 1 1 d .
C8D C 1.0038(5) 0.0189(3) 1.0150(3) 0.0870(19) Uani 1 1 d .
H8D1 H 0.9387 0.0148 1.0389 0.130 Uiso 1 1 calc R
H8D2 H 1.0643 0.0230 1.0427 0.130 Uiso 1 1 calc R
H8D3 H 1.0124 -0.0223 0.9893 0.130 Uiso 1 1 calc R
C9D C 1.1048(5) 0.0991(3) 0.9429(3) 0.087(2) Uani 1 1 d .
H9D1 H 1.1204 0.0625 0.9132 0.130 Uiso 1 1 calc R
H9D2 H 1.1608 0.1006 0.9737 0.130 Uiso 1 1 calc R
H9D3 H 1.1010 0.1440 0.9219 0.130 Uiso 1 1 calc R
C10D C 0.6587(6) 0.2341(4) 0.9406(3) 0.110(3) Uani 1 1 d .
H10J H 0.6677 0.2752 0.9148 0.165 Uiso 1 1 calc R
H10K H 0.5893 0.2358 0.9605 0.165 Uiso 1 1 calc R
H10L H 0.6635 0.1922 0.9154 0.165 Uiso 1 1 calc R
C11D C 0.6358(5) 0.1444(3) 1.0504(3) 0.0702(17) Uani 1 1 d .
H11I H 0.6030 0.1842 1.0718 0.084 Uiso 1 1 calc R
H11J H 0.5934 0.1348 1.0134 0.084 Uiso 1 1 calc R
C12D C 0.8181(6) 0.1795(3) 1.0891(3) 0.089(2) Uani 1 1 d .
H12J H 0.8210 0.1376 1.1143 0.133 Uiso 1 1 calc R
H12K H 0.7859 0.2173 1.1125 0.133 Uiso 1 1 calc R
H12L H 0.8898 0.1927 1.0769 0.133 Uiso 1 1 calc R

loop_
_atom_site_aniso_label
_atom_site_aniso_U_11
_atom_site_aniso_U_22
_atom_site_aniso_U_33
_atom_site_aniso_U_23
_atom_site_aniso_U_13
_atom_site_aniso_U_12
O1A 0.061(2) 0.070(2) 0.066(2) 0.004(2) -0.0140(19) -0.017(2)
O2A 0.069(3) 0.091(3) 0.108(3) 0.039(3) 0.025(3) 0.008(3)
C1A 0.057(3) 0.046(3) 0.060(3) 0.005(3) -0.001(3) -0.003(3)
C2A 0.064(4) 0.056(3) 0.089(4) 0.014(3) 0.005(4) -0.013(3)
C3A 0.060(4) 0.074(4) 0.110(5) 0.003(4) 0.001(4) -0.021(4)
C4A 0.048(3) 0.068(4) 0.078(4) 0.010(3) -0.011(3) 0.003(3)
C5A 0.053(3) 0.051(3) 0.050(3) 0.001(3) 0.001(3) 0.002(3)
C6A 0.047(3) 0.051(3) 0.048(3) 0.000(3) 0.003(3) 0.001(3)
C7A 0.085(4) 0.049(4) 0.080(4) 0.010(3) 0.007(4) 0.002(4)
C8A 0.124(7) 0.065(4) 0.145(6) 0.016(4) 0.035(6) 0.035(4)
C9A 0.142(6) 0.049(4) 0.116(5) 0.009(4) 0.011(5) 0.005(4)
C10A 0.075(4) 0.072(4) 0.111(5) -0.003(4) 0.031(4) 0.007(3)
C11A 0.064(4) 0.058(4) 0.083(4) 0.022(3) 0.010(3) 0.008(3)
C12A 0.109(5) 0.102(5) 0.063(4) -0.004(4) -0.020(4) 0.008(4)
O1B 0.064(2) 0.059(2) 0.071(2) -0.0160(19) 0.019(2) -0.013(2)
O2B 0.085(3) 0.072(2) 0.065(2) -0.012(2) -0.015(2) 0.004(2)
C1B 0.062(4) 0.044(3) 0.058(3) -0.006(3) 0.004(3) -0.009(3)
C2B 0.072(4) 0.061(4) 0.081(4) -0.021(3) -0.006(4) -0.014(3)
C3B 0.054(4) 0.084(4) 0.100(4) -0.017(4) -0.004(4) -0.014(4)
C4B 0.050(3) 0.078(4) 0.086(4) -0.022(4) 0.006(3) -0.001(3)
C5B 0.057(3) 0.049(3) 0.055(3) -0.007(3) 0.006(3) -0.003(3)
C6B 0.052(3) 0.044(3) 0.060(3) -0.006(3) 0.005(3) 0.006(3)
C7B 0.083(4) 0.050(4) 0.066(4) -0.004(3) 0.010(4) -0.004(4)
C8B 0.123(6) 0.071(5) 0.104(5) -0.007(4) 0.002(5) 0.034(4)
C9B 0.135(6) 0.053(4) 0.114(5) -0.014(4) 0.014(5) -0.002(4)
C10B 0.084(4) 0.084(4) 0.083(4) -0.009(4) -0.027(4) 0.016(4)
C11B 0.062(3) 0.061(4) 0.055(3) -0.010(3) 0.001(3) 0.010(3)
C12B 0.095(4) 0.080(4) 0.076(4) -0.001(4) 0.025(4) -0.006(4)
O1C 0.071(3) 0.070(2) 0.074(2) 0.016(2) 0.011(2) 0.021(2)
O2C 0.105(3) 0.085(3) 0.122(3) -0.041(3) 0.055(3) -0.022(3)
C1C 0.059(4) 0.058(4) 0.068(4) 0.013(3) 0.007(3) 0.004(3)
C2C 0.063(4) 0.065(4) 0.081(4) 0.003(3) 0.013(3) 0.015(3)
C3C 0.083(5) 0.056(4) 0.085(4) 0.001(3) 0.007(4) 0.010(4)
C4C 0.076(4) 0.053(3) 0.061(3) 0.005(3) 0.013(3) -0.008(3)
C5C 0.058(4) 0.055(3) 0.050(3) -0.003(3) 0.005(3) -0.008(3)
C6C 0.058(4) 0.053(3) 0.051(3) -0.002(3) 0.001(3) -0.001(3)
C7C 0.057(4) 0.078(4) 0.117(5) 0.019(4) 0.022(4) -0.002(4)
C8C 0.089(5) 0.104(6) 0.158(7) -0.011(5) 0.011(5) -0.029(5)
C9C 0.065(5) 0.105(5) 0.231(10) 0.006(6) 0.050(6) 0.002(4)
C10C 0.085(5) 0.072(4) 0.098(5) -0.018(4) -0.008(4) -0.016(4)
C11C 0.074(4) 0.070(4) 0.077(4) -0.010(3) 0.026(3) -0.017(4)
C12C 0.118(6) 0.104(5) 0.054(4) 0.011(3) -0.002(4) -0.014(5)
O1D 0.064(2) 0.080(3) 0.069(2) -0.025(2) 0.016(2) -0.009(2)
O2D 0.082(3) 0.084(3) 0.067(2) 0.011(2) 0.007(2) 0.008(2)
C1D 0.053(4) 0.056(3) 0.069(4) -0.005(3) -0.001(3) -0.002(3)
C2D 0.063(4) 0.074(4) 0.081(4) 0.013(4) 0.010(3) -0.001(3)
C3D 0.104(5) 0.058(4) 0.106(5) 0.010(4) 0.019(5) 0.001(4)
C4D 0.094(5) 0.055(4) 0.087(4) 0.003(3) 0.016(4) 0.017(4)
C5D 0.068(4) 0.060(3) 0.051(3) -0.002(3) 0.002(3) 0.007(3)
C6D 0.062(4) 0.053(3) 0.058(3) -0.003(3) 0.004(3) 0.006(3)
C7D 0.062(4) 0.061(4) 0.068(4) -0.012(3) -0.004(3) -0.001(3)
C8D 0.084(5) 0.085(4) 0.092(5) 0.002(4) -0.003(4) 0.027(4)
C9D 0.056(4) 0.096(5) 0.109(5) -0.009(4) -0.003(4) -0.004(4)
C10D 0.088(5) 0.130(6) 0.111(6) 0.050(5) 0.026(5) 0.039(5)
C11D 0.081(4) 0.073(4) 0.057(3) 0.009(3) 0.012(3) 0.028(4)
C12D 0.102(5) 0.094(5) 0.071(4) -0.019(3) -0.001(4) -0.016(4)

loop_
_atom_type_symbol
_atom_type_description
_atom_type_scat_dispersion_real
_atom_type_scat_dispersion_imag
_atom_type_scat_source
C C 0.0033 0.0016 'International Tables Vol C Tables 4.2.6.8 and 6.1.1.4'
H H 0.0000 0.0000 'International Tables Vol C Tables 4.2.6.8 and 6.1.1.4'
O O 0.0106 0.0060 'International Tables Vol C Tables 4.2.6.8 and 6.1.1.4'

loop_
_geom_angle_atom_site_label_1
_geom_angle_atom_site_label_2
_geom_angle_atom_site_label_3
_geom_angle
C6A O1A H1A 109.5
C11A O2A H2A 109.5
C7A C1A C2A 124.3(5)
C7A C1A C6A 122.0(5)
C2A C1A C6A 113.7(5)
C1A C2A C3A 111.7(5)
C1A C2A H2A1 109.3
C3A C2A H2A1 109.3
C1A C2A H2A2 109.3
C3A C2A H2A2 109.3
H2A1 C2A H2A2 107.9
C2A C3A C4A 111.6(5)
C2A C3A H3A1 109.3
C4A C3A H3A1 109.3
C2A C3A H3A2 109.3
C4A C3A H3A2 109.3
H3A1 C3A H3A2 108.0
C10A C4A C3A 110.5(5)
C10A C4A C5A 115.1(5)
C3A C4A C5A 111.0(5)
C10A C4A H4A 106.6
C3A C4A H4A 106.6
C5A C4A H4A 106.6
C11A C5A C6A 109.8(4)
C11A C5A C12A 109.0(4)
C6A C5A C12A 106.8(4)
C11A C5A C4A 109.9(4)
C6A C5A C4A 111.9(4)
C12A C5A C4A 109.3(4)
O1A C6A C1A 107.7(4)
O1A C6A C5A 111.3(4)
C1A C6A C5A 113.8(4)
O1A C6A H6A 108.0
C1A C6A H6A 108.0
C5A C6A H6A 108.0
C1A C7A C8A 123.4(5)
C1A C7A C9A 123.8(6)
C8A C7A C9A 112.7(5)
C7A C8A H8A1 109.5
C7A C8A H8A2 109.5
H8A1 C8A H8A2 109.5
C7A C8A H8A3 109.5
H8A1 C8A H8A3 109.5
H8A2 C8A H8A3 109.5
C7A C9A H9A1 109.5
C7A C9A H9A2 109.5
H9A1 C9A H9A2 109.5
C7A C9A H9A3 109.5
H9A1 C9A H9A3 109.5
H9A2 C9A H9A3 109.5
C4A C10A H10A 109.5
C4A C10A H10B 109.5
H10A C10A H10B 109.5
C4A C10A H10C 109.5
H10A C10A H10C 109.5
H10B C10A H10C 109.5
O2A C11A C5A 113.0(4)
O2A C11A H11A 109.0
C5A C11A H11A 109.0
O2A C11A H11B 109.0
C5A C11A H11B 109.0
H11A C11A H11B 107.8
C5A C12A H12A 109.5
C5A C12A H12B 109.5
H12A C12A H12B 109.5
C5A C12A H12C 109.5
H12A C12A H12C 109.5
H12B C12A H12C 109.5
C6B O1B H1B 109.5
C11B O2B H1 109.5
C7B C1B C2B 125.5(5)
C7B C1B C6B 122.2(5)
C2B C1B C6B 112.2(5)
C1B C2B C3B 110.6(4)
C1B C2B H2B1 109.5
C3B C2B H2B1 109.5
C1B C2B H2B2 109.5
C3B C2B H2B2 109.5
H2B1 C2B H2B2 108.1
C4B C3B C2B 112.6(5)
C4B C3B H3B1 109.1
C2B C3B H3B1 109.1
C4B C3B H3B2 109.1
C2B C3B H3B2 109.1
H3B1 C3B H3B2 107.8
C3B C4B C10B 111.0(5)
C3B C4B C5B 110.2(5)
C10B C4B C5B 115.4(4)
C3B C4B H4B 106.6
C10B C4B H4B 106.6
C5B C4B H4B 106.6
C11B C5B C12B 108.7(4)
C11B C5B C6B 109.7(4)
C12B C5B C6B 107.3(4)
C11B C5B C4B 109.1(4)
C12B C5B C4B 109.6(4)
C6B C5B C4B 112.5(4)
O1B C6B C1B 109.1(4)
O1B C6B C5B 109.9(4)
C1B C6B C5B 113.6(4)
O1B C6B H6B 108.0
C1B C6B H6B 108.0
C5B C6B H6B 108.0
C1B C7B C8B 124.0(5)
C1B C7B C9B 123.4(6)
C8B C7B C9B 112.6(5)
C7B C8B H8B1 109.5
C7B C8B H8B2 109.5
H8B1 C8B H8B2 109.5
C7B C8B H8B3 109.5
H8B1 C8B H8B3 109.5
H8B2 C8B H8B3 109.5
C7B C9B H9B1 109.5
C7B C9B H9B2 109.5
H9B1 C9B H9B2 109.5
C7B C9B H9B3 109.5
H9B1 C9B H9B3 109.5
H9B2 C9B H9B3 109.5
C4B C10B H10D 109.5
C4B C10B H10E 109.5
H10D C10B H10E 109.5
C4B C10B H10F 109.5
H10D C10B H10F 109.5
H10E C10B H10F 109.5
O2B C11B C5B 113.9(4)
O2B C11B H11C 108.8
C5B C11B H11C 108.8
O2B C11B H11D 108.8
C5B C11B H11D 108.8
H11C C11B H11D 107.7
C5B C12B H12D 109.5
C5B C12B H12E 109.5
H12D C12B H12E 109.5
C5B C12B H12F 109.5
H12D C12B H12F 109.5
H12E C12B H12F 109.5
C6C O1C H1C 109.5
C11C O2C H2C 109.5
C7C C1C C6C 122.1(5)
C7C C1C C2C 124.2(5)
C6C C1C C2C 113.5(5)
C1C C2C C3C 111.8(5)
C1C C2C H2C1 109.3
C3C C2C H2C1 109.3
C1C C2C H2C2 109.3
C3C C2C H2C2 109.3
H2C1 C2C H2C2 107.9
C2C C3C C4C 110.8(4)
C2C C3C H3C1 109.5
C4C C3C H3C1 109.5
C2C C3C H3C2 109.5
C4C C3C H3C2 109.5
H3C1 C3C H3C2 108.1
C10C C4C C3C 110.6(5)
C10C C4C C5C 115.3(5)
C3C C4C C5C 110.4(5)
C10C C4C H4C 106.7
C3C C4C H4C 106.7
C5C C4C H4C 106.7
C11C C5C C6C 110.4(4)
C11C C5C C12C 109.9(4)
C6C C5C C12C 106.5(4)
C11C C5C C4C 109.0(4)
C6C C5C C4C 112.4(4)
C12C C5C C4C 108.5(4)
O1C C6C C1C 108.2(4)
O1C C6C C5C 110.7(4)
C1C C6C C5C 114.1(4)
O1C C6C H6C 107.9
C1C C6C H6C 107.9
C5C C6C H6C 107.9
C1C C7C C8C 123.6(6)
C1C C7C C9C 123.6(6)
C8C C7C C9C 112.8(6)
C7C C8C H8C1 109.5
C7C C8C H8C2 109.5
H8C1 C8C H8C2 109.5
C7C C8C H8C3 109.5
H8C1 C8C H8C3 109.5
H8C2 C8C H8C3 109.5
C7C C9C H9C1 109.5
C7C C9C H9C2 109.5
H9C1 C9C H9C2 109.5
C7C C9C H9C3 109.5
H9C1 C9C H9C3 109.5
H9C2 C9C H9C3 109.5
C4C C10C H10G 109.5
C4C C10C H10H 109.5
H10G C10C H10H 109.5
C4C C10C H10I 109.5
H10G C10C H10I 109.5
H10H C10C H10I 109.5
O2C C11C C5C 113.0(5)
O2C C11C H11E 109.0
C5C C11C H11E 109.0
O2C C11C H11F 109.0
C5C C11C H11F 109.0
H11E C11C H11F 107.8
C5C C12C H12G 109.5
C5C C12C H12H 109.5
H12G C12C H12H 109.5
C5C C12C H12I 109.5
H12G C12C H12I 109.5
H12H C12C H12I 109.5
C6D O1D H1D 109.5
C11D O2D H2D 109.5
C7D C1D C2D 125.7(5)
C7D C1D C6D 122.0(5)
C2D C1D C6D 112.3(5)
C1D C2D C3D 110.8(5)
C1D C2D H2D1 109.5
C3D C2D H2D1 109.5
C1D C2D H2D2 109.5
C3D C2D H2D2 109.5
H2D1 C2D H2D2 108.1
C2D C3D C4D 112.3(5)
C2D C3D H3D1 109.1
C4D C3D H3D1 109.1
C2D C3D H3D2 109.1
C4D C3D H3D2 109.1
H3D1 C3D H3D2 107.9
C10D C4D C3D 110.5(5)
C10D C4D C5D 115.6(5)
C3D C4D C5D 111.6(5)
C10D C4D H4D 106.2
C3D C4D H4D 106.2
C5D C4D H4D 106.2
C6D C5D C11D 109.8(4)
C6D C5D C12D 107.4(5)
C11D C5D C12D 109.2(4)
C6D C5D C4D 111.5(4)
C11D C5D C4D 109.6(5)
C12D C5D C4D 109.3(5)
O1D C6D C1D 109.1(4)
O1D C6D C5D 110.6(4)
C1D C6D C5D 113.2(4)
O1D C6D H6D 107.9
C1D C6D H6D 107.9
C5D C6D H6D 107.9
C1D C7D C8D 124.4(6)
C1D C7D C9D 124.0(5)
C8D C7D C9D 111.6(5)
C7D C8D H8D1 109.5
C7D C8D H8D2 109.5
H8D1 C8D H8D2 109.5
C7D C8D H8D3 109.5
H8D1 C8D H8D3 109.5
H8D2 C8D H8D3 109.5
C7D C9D H9D1 109.5
C7D C9D H9D2 109.5
H9D1 C9D H9D2 109.5
C7D C9D H9D3 109.5
H9D1 C9D H9D3 109.5
H9D2 C9D H9D3 109.5
C4D C10D H10J 109.5
C4D C10D H10K 109.5
H10J C10D H10K 109.5
C4D C10D H10L 109.5
H10J C10D H10L 109.5
H10K C10D H10L 109.5
O2D C11D C5D 113.6(4)
O2D C11D H11I 108.8
C5D C11D H11I 108.8
O2D C11D H11J 108.8
C5D C11D H11J 108.8
H11I C11D H11J 107.7
C5D C12D H12J 109.5
C5D C12D H12K 109.5
H12J C12D H12K 109.5
C5D C12D H12L 109.5
H12J C12D H12L 109.5
H12K C12D H12L 109.5

loop_
_geom_bond_atom_site_label_1
_geom_bond_atom_site_label_2
_geom_bond_distance
O1A C6A 1.447(6)
O1A H1A 0.8200
O2A C11A 1.427(6)
O2A H2A 0.8200
C1A C7A 1.320(7)
C1A C2A 1.505(7)
C1A C6A 1.515(7)
C2A C3A 1.527(8)
C2A H2A1 0.9700
C2A H2A2 0.9700
C3A C4A 1.528(8)
C3A H3A1 0.9700
C3A H3A2 0.9700
C4A C10A 1.525(8)
C4A C5A 1.557(7)
C4A H4A 0.9800
C5A C11A 1.525(7)
C5A C6A 1.534(7)
C5A C12A 1.553(7)
C6A H6A 0.9800
C7A C8A 1.523(8)
C7A C9A 1.534(8)
C8A H8A1 0.9600
C8A H8A2 0.9600
C8A H8A3 0.9600
C9A H9A1 0.9600
C9A H9A2 0.9600
C9A H9A3 0.9600
C10A H10A 0.9600
C10A H10B 0.9600
C10A H10C 0.9600
C11A H11A 0.9700
C11A H11B 0.9700
C12A H12A 0.9600
C12A H12B 0.9600
C12A H12C 0.9600
O1B C6B 1.446(6)
O1B H1B 0.8200
O2B C11B 1.436(6)
O2B H1 0.8200
C1B C7B 1.335(7)
C1B C2B 1.504(7)
C1B C6B 1.512(7)
C2B C3B 1.531(8)
C2B H2B1 0.9700
C2B H2B2 0.9700
C3B C4B 1.518(7)
C3B H3B1 0.9700
C3B H3B2 0.9700
C4B C10B 1.554(8)
C4B C5B 1.555(7)
C4B H4B 0.9800
C5B C11B 1.529(7)
C5B C12B 1.533(7)
C5B C6B 1.534(6)
C6B H6B 0.9800
C7B C8B 1.497(9)
C7B C9B 1.511(8)
C8B H8B1 0.9600
C8B H8B2 0.9600
C8B H8B3 0.9600
C9B H9B1 0.9600
C9B H9B2 0.9600
C9B H9B3 0.9600
C10B H10D 0.9600
C10B H10E 0.9600
C10B H10F 0.9600
C11B H11C 0.9700
C11B H11D 0.9700
C12B H12D 0.9600
C12B H12E 0.9600
C12B H12F 0.9600
O1C C6C 1.445(6)
O1C H1C 0.8200
O2C C11C 1.426(6)
O2C H2C 0.8200
C1C C7C 1.338(8)
C1C C6C 1.492(7)
C1C C2C 1.515(7)
C2C C3C 1.525(8)
C2C H2C1 0.9700
C2C H2C2 0.9700
C3C C4C 1.544(8)
C3C H3C1 0.9700
C3C H3C2 0.9700
C4C C10C 1.526(8)
C4C C5C 1.559(7)
C4C H4C 0.9800
C5C C11C 1.527(7)
C5C C6C 1.541(7)
C5C C12C 1.546(7)
C6C H6C 0.9800
C7C C8C 1.501(9)
C7C C9C 1.527(9)
C8C H8C1 0.9600
C8C H8C2 0.9600
C8C H8C3 0.9600
C9C H9C1 0.9600
C9C H9C2 0.9600
C9C H9C3 0.9600
C10C H10G 0.9600
C10C H10H 0.9600
C10C H10I 0.9600
C11C H11E 0.9700
C11C H11F 0.9700
C12C H12G 0.9600
C12C H12H 0.9600
C12C H12I 0.9600
O1D C6D 1.452(6)
O1D H1D 0.8200
O2D C11D 1.442(6)
O2D H2D 0.8200
C1D C7D 1.334(7)
C1D C2D 1.502(7)
C1D C6D 1.507(7)
C2D C3D 1.508(8)
C2D H2D1 0.9700
C2D H2D2 0.9700
C3D C4D 1.514(8)
C3D H3D1 0.9700
C3D H3D2 0.9700
C4D C10D 1.513(9)
C4D C5D 1.553(8)
C4D H4D 0.9800
C5D C6D 1.529(7)
C5D C11D 1.530(8)
C5D C12D 1.534(8)
C6D H6D 0.9800
C7D C8D 1.506(8)
C7D C9D 1.519(8)
C8D H8D1 0.9600
C8D H8D2 0.9600
C8D H8D3 0.9600
C9D H9D1 0.9600
C9D H9D2 0.9600
C9D H9D3 0.9600
C10D H10J 0.9600
C10D H10K 0.9600
C10D H10L 0.9600
C11D H11I 0.9700
C11D H11J 0.9700
C12D H12J 0.9600
C12D H12K 0.9600
C12D H12L 0.9600

loop_
_geom_torsion_atom_site_label_1
_geom_torsion_atom_site_label_2
_geom_torsion_atom_site_label_3
_geom_torsion_atom_site_label_4
_geom_torsion
C7A C1A C2A C3A -130.3(6)
C6A C1A C2A C3A 52.3(6)
C1A C2A C3A C4A -56.3(7)
C2A C3A C4A C10A -73.0(6)
C2A C3A C4A C5A 56.0(6)
C10A C4A C5A C11A -47.5(6)
C3A C4A C5A C11A -173.9(5)
C10A C4A C5A C6A 74.8(6)
C3A C4A C5A C6A -51.6(6)
C10A C4A C5A C12A -167.2(5)
C3A C4A C5A C12A 66.4(6)
C7A C1A C6A O1A -102.6(6)
C2A C1A C6A O1A 74.9(5)
C7A C1A C6A C5A 133.6(5)
C2A C1A C6A C5A -48.9(6)
C11A C5A C6A O1A 48.7(5)
C12A C5A C6A O1A 166.8(4)
C4A C5A C6A O1A -73.7(5)
C11A C5A C6A C1A 170.5(4)
C12A C5A C6A C1A -71.4(5)
C4A C5A C6A C1A 48.2(6)
C2A C1A C7A C8A -175.6(6)
C6A C1A C7A C8A 1.6(9)
C2A C1A C7A C9A 1.1(9)
C6A C1A C7A C9A 178.3(5)
C6A C5A C11A O2A 61.3(6)
C12A C5A C11A O2A -55.4(6)
C4A C5A C11A O2A -175.2(4)
C7B C1B C2B C3B -127.7(6)
C6B C1B C2B C3B 55.1(6)
C1B C2B C3B C4B -58.1(7)
C2B C3B C4B C10B -74.1(6)
C2B C3B C4B C5B 55.0(7)
C3B C4B C5B C11B -171.9(5)
C10B C4B C5B C11B -45.3(6)
C3B C4B C5B C12B 69.2(6)
C10B C4B C5B C12B -164.2(4)
C3B C4B C5B C6B -50.0(6)
C10B C4B C5B C6B 76.6(6)
C7B C1B C6B O1B -106.2(5)
C2B C1B C6B O1B 71.1(5)
C7B C1B C6B C5B 130.8(5)
C2B C1B C6B C5B -51.9(6)
C11B C5B C6B O1B 48.2(5)
C12B C5B C6B O1B 166.2(4)
C4B C5B C6B O1B -73.3(5)
C11B C5B C6B C1B 170.7(4)
C12B C5B C6B C1B -71.4(5)
C4B C5B C6B C1B 49.2(6)
C2B C1B C7B C8B -175.8(5)
C6B C1B C7B C8B 1.1(8)
C2B C1B C7B C9B 3.2(9)
C6B C1B C7B C9B -179.9(5)
C12B C5B C11B O2B -58.6(6)
C6B C5B C11B O2B 58.4(5)
C4B C5B C11B O2B -178.0(4)
C7C C1C C2C C3C -131.5(6)
C6C C1C C2C C3C 53.5(6)
C1C C2C C3C C4C -57.5(6)
C2C C3C C4C C10C -72.5(6)
C2C C3C C4C C5C 56.3(6)
C10C C4C C5C C11C -47.7(6)
C3C C4C C5C C11C -173.9(5)
C10C C4C C5C C6C 75.1(6)
C3C C4C C5C C6C -51.1(6)
C10C C4C C5C C12C -167.4(5)
C3C C4C C5C C12C 66.5(6)
C7C C1C C6C O1C -99.9(6)
C2C C1C C6C O1C 75.2(5)
C7C C1C C6C C5C 136.3(6)
C2C C1C C6C C5C -48.6(6)
C11C C5C C6C O1C 47.2(5)
C12C C5C C6C O1C 166.5(4)
C4C C5C C6C O1C -74.7(5)
C11C C5C C6C C1C 169.6(4)
C12C C5C C6C C1C -71.1(5)
C4C C5C C6C C1C 47.6(6)
C6C C1C C7C C8C -3.8(9)
C2C C1C C7C C8C -178.4(6)
C6C C1C C7C C9C 175.1(6)
C2C C1C C7C C9C 0.5(10)
C6C C5C C11C O2C 60.7(6)
C12C C5C C11C O2C -56.5(6)
C4C C5C C11C O2C -175.3(4)
C7D C1D C2D C3D -126.9(6)
C6D C1D C2D C3D 56.1(7)
C1D C2D C3D C4D -57.3(7)
C2D C3D C4D C10D -75.9(7)
C2D C3D C4D C5D 54.3(7)
C10D C4D C5D C6D 77.8(7)
C3D C4D C5D C6D -49.6(7)
C10D C4D C5D C11D -44.0(7)
C3D C4D C5D C11D -171.4(5)
C10D C4D C5D C12D -163.6(5)
C3D C4D C5D C12D 69.0(6)
C7D C1D C6D O1D -106.5(5)
C2D C1D C6D O1D 70.6(6)
C7D C1D C6D C5D 129.8(6)
C2D C1D C6D C5D -53.0(6)
C11D C5D C6D O1D 48.1(5)
C12D C5D C6D O1D 166.7(4)
C4D C5D C6D O1D -73.6(6)
C11D C5D C6D C1D 170.9(4)
C12D C5D C6D C1D -70.5(6)
C4D C5D C6D C1D 49.3(6)
C2D C1D C7D C8D -178.8(5)
C6D C1D C7D C8D -2.1(8)
C2D C1D C7D C9D 0.3(9)
C6D C1D C7D C9D 177.0(5)
C6D C5D C11D O2D 59.4(6)
C12D C5D C11D O2D -58.1(6)
C4D C5D C11D O2D -177.8(4)
